data_7227442
loop_
_publ_author_name
'Al-Khafaji, Yahya F.'
'Elsegood, Mark R. J.'
'Frese, Josef W. A.'
'Redshaw, Carl'

_publ_section_title
;
 Ring opening polymerization of lactides and lactones by multimetallic
 alkyl zinc complexes derived from the acids Ph2C(X)CO2H (X = OH, NH2)
;
_journal_issue 8
_journal_name_full 'RSC Adv.'
_journal_page_first 4510
_journal_paper_doi 10.1039/C6RA26746G
_journal_volume 7
_journal_year 2017
_chemical_formula_moiety 'C23 H15 B F9 N, C2 H3 N'
_chemical_formula_sum 'C25 H18 B F9 N2'
_chemical_formula_weight 528.22
_chemical_name_systematic
; 
 ? 
;
_space_group_crystal_system monoclinic
_space_group_IT_number 14
_space_group_name_Hall '-P 2ybc'
_space_group_name_H-M_alt 'P 1 21/c 1'
_symmetry_space_group_name_Hall '-P 2ybc'
_symmetry_space_group_name_H-M 'P 1 21/c 1'
_atom_sites_solution_hydrogens geom
_atom_sites_solution_primary direct
_audit_creation_method SHELXL-2014/7
_audit_update_record
;
2016-11-11 deposited with the CCDC.
2016-12-19 downloaded from the CCDC.
;
_cell_angle_alpha 90
_cell_angle_beta 94.8366(10)
_cell_angle_gamma 90
_cell_formula_units_Z 4
_cell_length_a 9.3027(5)
_cell_length_b 18.1466(10)
_cell_length_c 14.1566(8)
_cell_measurement_reflns_used 5600
_cell_measurement_temperature 150(2)
_cell_measurement_theta_max 25.81
_cell_measurement_theta_min 2.20
_cell_volume 2381.3(2)
_computing_cell_refinement 'Bruker SAINT'
_computing_data_collection 'Bruker APEX 2'
_computing_data_reduction 'Bruker SAINT'
_computing_molecular_graphics 'Bruker SHELXTL'
_computing_publication_material 'Bruker SHELXTL and local programs'
_computing_structure_refinement 'SHELXL-2014/7 (Sheldrick, 2014)'
_computing_structure_solution 'Bruker SHELXTL'
_diffrn_ambient_temperature 150(2)
_diffrn_measured_fraction_theta_full 1.000
_diffrn_measured_fraction_theta_max 0.999
_diffrn_measurement_device_type 'Bruker APEX 2 CCD diffractometer'
_diffrn_measurement_method '\w rotation with narrow frames'
_diffrn_radiation_monochromator graphite
_diffrn_radiation_type MoK\a
_diffrn_radiation_wavelength 0.71073
_diffrn_reflns_av_R_equivalents 0.0403
_diffrn_reflns_av_unetI/netI 0.0383
_diffrn_reflns_Laue_measured_fraction_full 1.000
_diffrn_reflns_Laue_measured_fraction_max 0.999
_diffrn_reflns_limit_h_max 13
_diffrn_reflns_limit_h_min -13
_diffrn_reflns_limit_k_max 25
_diffrn_reflns_limit_k_min -25
_diffrn_reflns_limit_l_max 19
_diffrn_reflns_limit_l_min -19
_diffrn_reflns_number 27132
_diffrn_reflns_point_group_measured_fraction_full 1.000
_diffrn_reflns_point_group_measured_fraction_max 0.999
_diffrn_reflns_theta_full 25.242
_diffrn_reflns_theta_max 30.000
_diffrn_reflns_theta_min 1.829
_diffrn_source 'fine-focus sealed tube'
_exptl_absorpt_coefficient_mu 0.136
_exptl_absorpt_correction_T_max 0.966
_exptl_absorpt_correction_T_min 0.911
_exptl_absorpt_correction_type multi-scan
_exptl_absorpt_process_details 'SADABS v2004/1, Sheldrick, G.M., (2004)'
_exptl_crystal_colour colourless
_exptl_crystal_density_diffrn 1.473
_exptl_crystal_density_method 'not measured'
_exptl_crystal_description block
_exptl_crystal_F_000 1072
_exptl_crystal_recrystallization_method 'Re-crystallisation from solvent: acetonitrile'
_exptl_crystal_size_max 0.700
_exptl_crystal_size_mid 0.450
_exptl_crystal_size_min 0.260
_refine_diff_density_max 0.328
_refine_diff_density_min -0.209
_refine_diff_density_rms 0.043
_refine_ls_extinction_method none
_refine_ls_goodness_of_fit_ref 1.048
_refine_ls_hydrogen_treatment constr
_refine_ls_matrix_type full
_refine_ls_number_parameters 336
_refine_ls_number_reflns 6939
_refine_ls_number_restraints 0
_refine_ls_restrained_S_all 1.048
_refine_ls_R_factor_all 0.0668
_refine_ls_R_factor_gt 0.0428
_refine_ls_shift/su_max 0.000
_refine_ls_shift/su_mean 0.000
_refine_ls_structure_factor_coef Fsqd
_refine_ls_weighting_details 'w=1/[\s^2^(Fo^2^)+(0.0393P)^2^+0.4449P] where P=(Fo^2^+2Fc^2^)/3'
_refine_ls_weighting_scheme calc
_refine_ls_wR_factor_gt 0.0959
_refine_ls_wR_factor_ref 0.1050
_reflns_Friedel_coverage 0.000
_reflns_number_gt 4851
_reflns_number_total 6939
_reflns_threshold_expression 'I > 2\s(I)'
_cod_data_source_file c6ra26746g2.cif
_cod_data_source_block 2-CF3C6H4_3B_MeCN
_cod_database_code 7227442
_shelx_shelxl_version_number 2014/7
_shelx_space_group_comment
; 
The symmetry employed for this shelxl refinement is uniquely defined 
by the following loop, which should always be used as a source of 
symmetry information in preference to the above space-group names. 
They are only intended as comments. 
;
_shelx_estimated_absorpt_t_min 0.911
_shelx_estimated_absorpt_t_max 0.966

loop_
_space_group_symop_operation_xyz
'x, y, z'
'-x, y+1/2, -z+1/2'
'-x, -y, -z'
'x, -y-1/2, z-1/2'

loop_
_atom_site_label
_atom_site_type_symbol
_atom_site_fract_x
_atom_site_fract_y
_atom_site_fract_z
_atom_site_U_iso_or_equiv
_atom_site_adp_type
_atom_site_occupancy
_atom_site_site_symmetry_order
_atom_site_calc_flag
_atom_site_refinement_flags_posn
_atom_site_refinement_flags_adp
B1 B 0.85048(15) 0.54410(8) 0.79556(10) 0.0221(3) Uani 1 1 d . .
C1 C 0.84151(14) 0.45360(7) 0.80530(9) 0.0229(3) Uani 1 1 d . .
C2 C 0.72201(14) 0.40675(7) 0.78193(9) 0.0265(3) Uani 1 1 d . .
C3 C 0.72951(17) 0.33059(8) 0.79748(10) 0.0336(3) Uani 1 1 d . .
H3 H 0.6471 0.3009 0.7812 0.040 Uiso 1 1 calc R U
C4 C 0.85503(18) 0.29824(8) 0.83617(11) 0.0356(3) Uani 1 1 d . .
H4 H 0.8598 0.2465 0.8462 0.043 Uiso 1 1 calc R U
C5 C 0.97353(16) 0.34204(8) 0.86009(10) 0.0322(3) Uani 1 1 d . .
H5 H 1.0606 0.3205 0.8871 0.039 Uiso 1 1 calc R U
C6 C 0.96573(15) 0.41747(7) 0.84477(9) 0.0268(3) Uani 1 1 d . .
H6 H 1.0491 0.4463 0.8620 0.032 Uiso 1 1 calc R U
C7 C 0.58067(15) 0.43451(8) 0.73668(11) 0.0336(3) Uani 1 1 d . .
F1 F 0.47020(10) 0.38867(6) 0.74780(8) 0.0542(3) Uani 1 1 d . .
F2 F 0.58285(10) 0.44284(5) 0.64131(6) 0.0443(2) Uani 1 1 d . .
F3 F 0.54040(8) 0.50000(5) 0.76897(6) 0.0373(2) Uani 1 1 d . .
C8 C 0.76195(13) 0.58692(7) 0.87509(9) 0.0238(3) Uani 1 1 d . .
C9 C 0.71943(13) 0.66201(7) 0.87569(10) 0.0276(3) Uani 1 1 d . .
C10 C 0.64590(16) 0.69118(8) 0.94932(12) 0.0366(3) Uani 1 1 d . .
H10 H 0.6167 0.7414 0.9467 0.044 Uiso 1 1 calc R U
C11 C 0.61497(17) 0.64861(9) 1.02557(12) 0.0409(4) Uani 1 1 d . .
H11 H 0.5654 0.6691 1.0754 0.049 Uiso 1 1 calc R U
C12 C 0.65724(16) 0.57562(9) 1.02837(11) 0.0371(3) Uani 1 1 d . .
H12 H 0.6381 0.5455 1.0808 0.044 Uiso 1 1 calc R U
C13 C 0.72767(15) 0.54644(8) 0.95443(10) 0.0297(3) Uani 1 1 d . .
H13 H 0.7543 0.4959 0.9577 0.036 Uiso 1 1 calc R U
C14 C 0.74149(15) 0.71488(8) 0.79699(12) 0.0342(3) Uani 1 1 d . .
F4 F 0.63079(10) 0.71332(5) 0.72812(7) 0.0457(2) Uani 1 1 d . .
F5 F 0.74992(11) 0.78527(5) 0.82683(8) 0.0507(3) Uani 1 1 d . .
F6 F 0.86147(9) 0.70343(4) 0.75236(7) 0.0380(2) Uani 1 1 d . .
C15 C 1.01906(13) 0.57195(7) 0.80084(9) 0.0225(3) Uani 1 1 d . .
C16 C 1.11652(14) 0.57104(7) 0.72961(9) 0.0260(3) Uani 1 1 d . .
C17 C 1.25735(15) 0.59760(8) 0.74590(11) 0.0345(3) Uani 1 1 d . .
H17 H 1.3184 0.5984 0.6954 0.041 Uiso 1 1 calc R U
C18 C 1.30890(15) 0.62271(8) 0.83417(12) 0.0373(3) Uani 1 1 d . .
H18 H 1.4049 0.6406 0.8448 0.045 Uiso 1 1 calc R U
C19 C 1.21948(15) 0.62160(8) 0.90676(11) 0.0318(3) Uani 1 1 d . .
H19 H 1.2546 0.6372 0.9685 0.038 Uiso 1 1 calc R U
C20 C 1.07784(14) 0.59768(7) 0.88967(10) 0.0261(3) Uani 1 1 d . .
H20 H 1.0175 0.5987 0.9405 0.031 Uiso 1 1 calc R U
C21 C 1.07657(16) 0.54308(9) 0.63144(11) 0.0352(3) Uani 1 1 d . .
F7 F 0.98965(10) 0.48400(5) 0.62785(6) 0.0394(2) Uani 1 1 d . .
F8 F 1.00727(10) 0.59427(5) 0.57456(6) 0.0439(2) Uani 1 1 d . .
F9 F 1.19202(11) 0.52350(7) 0.58588(7) 0.0568(3) Uani 1 1 d . .
N1 N 0.77471(12) 0.56595(6) 0.69492(8) 0.0257(2) Uani 1 1 d . .
C22 C 0.72024(15) 0.58152(8) 0.62329(10) 0.0314(3) Uani 1 1 d . .
C23 C 0.6510(2) 0.60094(11) 0.53081(12) 0.0511(5) Uani 1 1 d . .
H23A H 0.6220 0.5559 0.4960 0.077 Uiso 1 1 calc R U
H23B H 0.7187 0.6288 0.4952 0.077 Uiso 1 1 calc R U
H23C H 0.5656 0.6312 0.5388 0.077 Uiso 1 1 calc R U
N2 N 0.34349(19) 0.80890(10) 1.00454(13) 0.0617(4) Uani 1 1 d . .
C24 C 0.23332(19) 0.80598(9) 0.96359(12) 0.0417(4) Uani 1 1 d . .
C25 C 0.09135(19) 0.80126(9) 0.91283(12) 0.0443(4) Uani 1 1 d . .
H25A H 0.0926 0.7641 0.8627 0.066 Uiso 1 1 calc R U
H25B H 0.0652 0.8492 0.8846 0.066 Uiso 1 1 calc R U
H25C H 0.0204 0.7873 0.9570 0.066 Uiso 1 1 calc R U

loop_
_atom_site_aniso_label
_atom_site_aniso_U_11
_atom_site_aniso_U_22
_atom_site_aniso_U_33
_atom_site_aniso_U_23
_atom_site_aniso_U_13
_atom_site_aniso_U_12
B1 0.0208(6) 0.0228(7) 0.0219(6) 0.0012(5) -0.0031(5) 0.0006(5)
C1 0.0246(6) 0.0236(6) 0.0206(6) -0.0011(5) 0.0021(5) 0.0000(5)
C2 0.0260(6) 0.0272(7) 0.0267(6) -0.0034(5) 0.0036(5) -0.0032(5)
C3 0.0385(8) 0.0275(7) 0.0356(8) -0.0034(6) 0.0076(6) -0.0085(6)
C4 0.0515(9) 0.0218(7) 0.0341(8) 0.0013(6) 0.0071(7) 0.0007(6)
C5 0.0391(8) 0.0274(7) 0.0298(7) 0.0023(6) 0.0011(6) 0.0074(6)
C6 0.0275(7) 0.0263(6) 0.0261(6) 0.0001(5) -0.0011(5) 0.0009(5)
C7 0.0263(7) 0.0361(8) 0.0380(8) -0.0058(6) -0.0004(6) -0.0079(6)
F1 0.0287(5) 0.0503(6) 0.0823(8) -0.0011(5) -0.0024(5) -0.0169(4)
F2 0.0431(5) 0.0521(6) 0.0351(5) -0.0072(4) -0.0127(4) -0.0005(4)
F3 0.0237(4) 0.0398(5) 0.0477(5) -0.0072(4) -0.0010(4) 0.0028(3)
C8 0.0188(6) 0.0249(6) 0.0270(6) -0.0021(5) -0.0031(5) -0.0009(5)
C9 0.0192(6) 0.0259(7) 0.0366(7) -0.0038(5) -0.0038(5) 0.0001(5)
C10 0.0268(7) 0.0317(7) 0.0508(9) -0.0136(7) -0.0006(7) 0.0036(6)
C11 0.0334(8) 0.0488(9) 0.0414(9) -0.0171(7) 0.0072(7) 0.0024(7)
C12 0.0343(8) 0.0471(9) 0.0302(7) -0.0045(6) 0.0055(6) -0.0015(7)
C13 0.0292(7) 0.0304(7) 0.0293(7) -0.0020(5) 0.0011(6) 0.0004(5)
C14 0.0267(7) 0.0251(7) 0.0496(9) -0.0003(6) -0.0033(6) 0.0033(5)
F4 0.0364(5) 0.0451(5) 0.0529(6) 0.0101(4) -0.0115(4) 0.0068(4)
F5 0.0551(6) 0.0218(4) 0.0747(7) -0.0011(4) 0.0023(5) 0.0033(4)
F6 0.0328(5) 0.0287(4) 0.0528(6) 0.0094(4) 0.0056(4) 0.0004(3)
C15 0.0216(6) 0.0187(6) 0.0267(6) 0.0008(5) -0.0021(5) 0.0011(4)
C16 0.0238(6) 0.0251(6) 0.0289(7) 0.0009(5) 0.0005(5) 0.0031(5)
C17 0.0222(7) 0.0383(8) 0.0434(8) 0.0038(6) 0.0059(6) 0.0008(6)
C18 0.0212(7) 0.0367(8) 0.0527(10) 0.0001(7) -0.0045(6) -0.0039(6)
C19 0.0277(7) 0.0286(7) 0.0372(8) -0.0034(6) -0.0095(6) -0.0007(5)
C20 0.0234(6) 0.0257(6) 0.0285(7) -0.0005(5) -0.0023(5) 0.0014(5)
C21 0.0311(7) 0.0427(8) 0.0324(7) -0.0025(6) 0.0074(6) 0.0021(6)
F7 0.0459(5) 0.0379(5) 0.0343(5) -0.0102(4) 0.0020(4) -0.0024(4)
F8 0.0473(5) 0.0552(6) 0.0286(4) 0.0105(4) 0.0004(4) -0.0034(4)
F9 0.0422(6) 0.0843(8) 0.0462(6) -0.0204(5) 0.0179(5) 0.0038(5)
N1 0.0225(5) 0.0264(6) 0.0275(6) 0.0001(4) -0.0018(4) -0.0001(4)
C22 0.0276(7) 0.0341(7) 0.0316(7) 0.0009(6) -0.0019(6) 0.0057(6)
C23 0.0520(10) 0.0676(12) 0.0313(8) 0.0083(8) -0.0102(7) 0.0214(9)
N2 0.0483(10) 0.0620(10) 0.0748(12) 0.0032(9) 0.0057(9) -0.0146(8)
C24 0.0445(10) 0.0374(9) 0.0445(9) 0.0009(7) 0.0116(8) -0.0058(7)
C25 0.0505(10) 0.0408(9) 0.0413(9) -0.0046(7) 0.0022(8) 0.0033(7)

loop_
_atom_type_symbol
_atom_type_description
_atom_type_scat_dispersion_real
_atom_type_scat_dispersion_imag
_atom_type_scat_source
C C 0.0033 0.0016 'International Tables Vol C Tables 4.2.6.8 and 6.1.1.4'
H H 0.0000 0.0000 'International Tables Vol C Tables 4.2.6.8 and 6.1.1.4'
B B 0.0013 0.0007 'International Tables Vol C Tables 4.2.6.8 and 6.1.1.4'
N N 0.0061 0.0033 'International Tables Vol C Tables 4.2.6.8 and 6.1.1.4'
F F 0.0171 0.0103 'International Tables Vol C Tables 4.2.6.8 and 6.1.1.4'

loop_
_geom_angle_atom_site_label_1
_geom_angle_atom_site_label_2
_geom_angle_atom_site_label_3
_geom_angle
N1 B1 C15 108.31(10)
N1 B1 C8 106.65(10)
C15 B1 C8 110.76(10)
N1 B1 C1 107.58(10)
C15 B1 C1 110.92(10)
C8 B1 C1 112.40(10)
C6 C1 C2 114.60(12)
C6 C1 B1 116.90(11)
C2 C1 B1 128.46(11)
C3 C2 C1 121.87(13)
C3 C2 C7 115.39(12)
C1 C2 C7 122.72(12)
C4 C3 C2 120.80(13)
C4 C3 H3 119.6
C2 C3 H3 119.6
C5 C4 C3 119.04(13)
C5 C4 H4 120.5
C3 C4 H4 120.5
C4 C5 C6 120.04(14)
C4 C5 H5 120.0
C6 C5 H5 120.0
C5 C6 C1 123.64(13)
C5 C6 H6 118.2
C1 C6 H6 118.2
F3 C7 F1 105.75(12)
F3 C7 F2 105.56(12)
F1 C7 F2 105.13(11)
F3 C7 C2 114.39(11)
F1 C7 C2 113.21(12)
F2 C7 C2 112.03(12)
C13 C8 C9 114.59(12)
C13 C8 B1 117.51(11)
C9 C8 B1 127.85(12)
C10 C9 C8 121.48(13)
C10 C9 C14 114.73(12)
C8 C9 C14 123.71(12)
C11 C10 C9 121.30(14)
C11 C10 H10 119.4
C9 C10 H10 119.4
C10 C11 C12 118.85(14)
C10 C11 H11 120.6
C12 C11 H11 120.6
C11 C12 C13 119.75(15)
C11 C12 H12 120.1
C13 C12 H12 120.1
C12 C13 C8 123.99(14)
C12 C13 H13 118.0
C8 C13 H13 118.0
F6 C14 F5 105.40(12)
F6 C14 F4 105.60(13)
F5 C14 F4 105.42(11)
F6 C14 C9 114.95(11)
F5 C14 C9 112.50(13)
F4 C14 C9 112.19(12)
C20 C15 C16 114.67(11)
C20 C15 B1 116.10(11)
C16 C15 B1 129.18(11)
C17 C16 C15 121.86(13)
C17 C16 C21 115.24(12)
C15 C16 C21 122.90(12)
C18 C17 C16 120.92(14)
C18 C17 H17 119.5
C16 C17 H17 119.5
C19 C18 C17 119.11(13)
C19 C18 H18 120.4
C17 C18 H18 120.4
C18 C19 C20 119.93(13)
C18 C19 H19 120.0
C20 C19 H19 120.0
C19 C20 C15 123.40(13)
C19 C20 H20 118.3
C15 C20 H20 118.3
F7 C21 F9 105.87(12)
F7 C21 F8 105.67(12)
F9 C21 F8 104.77(12)
F7 C21 C16 114.07(12)
F9 C21 C16 112.88(12)
F8 C21 C16 112.80(12)
C22 N1 B1 179.76(15)
N1 C22 C23 179.43(17)
C22 C23 H23A 109.5
C22 C23 H23B 109.5
H23A C23 H23B 109.5
C22 C23 H23C 109.5
H23A C23 H23C 109.5
H23B C23 H23C 109.5
N2 C24 C25 178.8(2)
C24 C25 H25A 109.5
C24 C25 H25B 109.5
H25A C25 H25B 109.5
C24 C25 H25C 109.5
H25A C25 H25C 109.5
H25B C25 H25C 109.5

loop_
_geom_bond_atom_site_label_1
_geom_bond_atom_site_label_2
_geom_bond_distance
B1 N1 1.5858(17)
B1 C15 1.6434(19)
B1 C8 1.6450(19)
B1 C1 1.6507(19)
C1 C6 1.4032(18)
C1 C2 1.4164(18)
C2 C3 1.4002(19)
C2 C7 1.500(2)
C3 C4 1.378(2)
C3 H3 0.9500
C4 C5 1.378(2)
C4 H4 0.9500
C5 C6 1.3868(19)
C5 H5 0.9500
C6 H6 0.9500
C7 F3 1.3381(17)
C7 F1 1.3417(16)
C7 F2 1.3604(18)
C8 C13 1.4012(19)
C8 C9 1.4190(18)
C9 C10 1.398(2)
C9 C14 1.498(2)
C10 C11 1.377(2)
C10 H10 0.9500
C11 C12 1.381(2)
C11 H11 0.9500
C12 C13 1.386(2)
C12 H12 0.9500
C13 H13 0.9500
C14 F6 1.3443(17)
C14 F5 1.3456(17)
C14 F4 1.3574(17)
C15 C20 1.4079(18)
C15 C16 1.4118(18)
C16 C17 1.3967(19)
C16 C21 1.497(2)
C17 C18 1.378(2)
C17 H17 0.9500
C18 C19 1.376(2)
C18 H18 0.9500
C19 C20 1.3891(19)
C19 H19 0.9500
C20 H20 0.9500
C21 F7 1.3414(18)
C21 F9 1.3463(17)
C21 F8 1.3561(18)
N1 C22 1.1305(17)
C22 C23 1.453(2)
C23 H23A 0.9800
C23 H23B 0.9800
C23 H23C 0.9800
N2 C24 1.135(2)
C24 C25 1.452(2)
C25 H25A 0.9800
C25 H25B 0.9800
C25 H25C 0.9800

loop_
_geom_torsion_atom_site_label_1
_geom_torsion_atom_site_label_2
_geom_torsion_atom_site_label_3
_geom_torsion_atom_site_label_4
_geom_torsion
N1 B1 C1 C6 137.50(11)
C15 B1 C1 C6 19.22(16)
C8 B1 C1 C6 -105.39(13)
N1 B1 C1 C2 -44.96(17)
C15 B1 C1 C2 -163.24(12)
C8 B1 C1 C2 72.15(16)
C6 C1 C2 C3 -0.04(19)
B1 C1 C2 C3 -177.63(13)
C6 C1 C2 C7 -178.36(12)
B1 C1 C2 C7 4.1(2)
C1 C2 C3 C4 -0.2(2)
C7 C2 C3 C4 178.18(13)
C2 C3 C4 C5 0.4(2)
C3 C4 C5 C6 -0.3(2)
C4 C5 C6 C1 0.0(2)
C2 C1 C6 C5 0.17(19)
B1 C1 C6 C5 178.05(12)
C3 C2 C7 F3 143.04(13)
C1 C2 C7 F3 -38.54(19)
C3 C2 C7 F1 21.80(18)
C1 C2 C7 F1 -159.78(12)
C3 C2 C7 F2 -96.87(14)
C1 C2 C7 F2 81.54(16)
N1 B1 C8 C13 135.40(12)
C15 B1 C8 C13 -106.95(13)
C1 B1 C8 C13 17.74(16)
N1 B1 C8 C9 -47.26(16)
C15 B1 C8 C9 70.39(16)
C1 B1 C8 C9 -164.91(12)
C13 C8 C9 C10 -1.63(18)
B1 C8 C9 C10 -179.05(12)
C13 C8 C9 C14 -178.26(12)
B1 C8 C9 C14 4.3(2)
C8 C9 C10 C11 1.7(2)
C14 C9 C10 C11 178.59(14)
C9 C10 C11 C12 -0.3(2)
C10 C11 C12 C13 -0.9(2)
C11 C12 C13 C8 0.9(2)
C9 C8 C13 C12 0.4(2)
B1 C8 C13 C12 178.08(13)
C10 C9 C14 F6 149.59(13)
C8 C9 C14 F6 -33.58(19)
C10 C9 C14 F5 28.94(17)
C8 C9 C14 F5 -154.23(12)
C10 C9 C14 F4 -89.74(15)
C8 C9 C14 F4 87.09(16)
N1 B1 C15 C20 144.15(11)
C8 B1 C15 C20 27.52(15)
C1 B1 C15 C20 -98.01(13)
N1 B1 C15 C16 -38.79(17)
C8 B1 C15 C16 -155.42(12)
C1 B1 C15 C16 79.05(16)
C20 C15 C16 C17 -3.36(18)
B1 C15 C16 C17 179.54(12)
C20 C15 C16 C21 177.74(12)
B1 C15 C16 C21 0.6(2)
C15 C16 C17 C18 3.1(2)
C21 C16 C17 C18 -177.92(14)
C16 C17 C18 C19 -0.2(2)
C17 C18 C19 C20 -2.1(2)
C18 C19 C20 C15 1.7(2)
C16 C15 C20 C19 1.00(18)
B1 C15 C20 C19 178.49(12)
C17 C16 C21 F7 143.31(13)
C15 C16 C21 F7 -37.72(19)
C17 C16 C21 F9 22.41(18)
C15 C16 C21 F9 -158.62(13)
C17 C16 C21 F8 -96.11(15)
C15 C16 C21 F8 82.85(16)
